data_1568231
loop_
_publ_author_name
'Shen, Shen'
'Baryshnikov, Glib V.'
'Xie, Qishan'
'Wu, Bin'
'Lv, Meng'
'Sun, Hao'
'Li, Zhongyu'
'&#xc5;gren, Hans'
'Chen, Jinquan'
'Zhu, Liangliang'

_publ_section_title
;
 Making multi-twisted luminophores produce persistent room-temperature
 phosphorescence.
;
_journal_issue 4
_journal_name_full 'Chemical science'
_journal_page_first 970
_journal_page_last 978
_journal_paper_doi 10.1039/d2sc05741g
_journal_volume 14
_journal_year 2023
_chemical_formula_sum 'C24 H18 F4 O4 S2'
_chemical_formula_weight 510.50
_space_group_crystal_system monoclinic
_space_group_IT_number 14
_space_group_name_Hall '-P 2yn'
_space_group_name_H-M_alt 'P 1 21/n 1'
_atom_sites_solution_hydrogens geom
_audit_block_doi 10.5517/ccdc.csd.cc2c2bwp
_audit_creation_method SHELXL-2016/6
_audit_update_record
;
2022-06-27 deposited with the CCDC.	2023-01-05 downloaded from the CCDC.
;
_cell_angle_alpha 90
_cell_angle_beta 96.412(2)
_cell_angle_gamma 90
_cell_formula_units_Z 2
_cell_length_a 4.8077(2)
_cell_length_b 20.6905(9)
_cell_length_c 11.0959(5)
_cell_measurement_reflns_used 8298
_cell_measurement_temperature 173(2)
_cell_measurement_theta_max 54.77
_cell_measurement_theta_min 3.72
_cell_volume 1096.85(8)
_computing_cell_refinement 'Bruker SAINT'
_computing_data_collection 'Bruker APEX2'
_computing_data_reduction 'Bruker SAINT'
_computing_molecular_graphics 'Bruker SHELXTL'
_computing_publication_material 'Bruker SHELXTL'
_computing_structure_refinement 'SHELXL-2016/6 (Sheldrick, 2016)'
_computing_structure_solution 'SHELXT 2014/5 (Sheldrick, 2014)'
_diffrn_ambient_temperature 173(2)
_diffrn_measured_fraction_theta_full 0.998
_diffrn_measured_fraction_theta_max 0.999
_diffrn_measurement_device_type 'Bruker APEX-II CCD'
_diffrn_measurement_method '\f and \w scans'
_diffrn_radiation_type GaK\a
_diffrn_radiation_wavelength 1.34138
_diffrn_reflns_av_R_equivalents 0.0490
_diffrn_reflns_av_unetI/netI 0.0316
_diffrn_reflns_Laue_measured_fraction_full 0.998
_diffrn_reflns_Laue_measured_fraction_max 0.999
_diffrn_reflns_limit_h_max 5
_diffrn_reflns_limit_h_min -5
_diffrn_reflns_limit_k_max 25
_diffrn_reflns_limit_k_min -25
_diffrn_reflns_limit_l_max 13
_diffrn_reflns_limit_l_min -12
_diffrn_reflns_number 12754
_diffrn_reflns_point_group_measured_fraction_full 0.998
_diffrn_reflns_point_group_measured_fraction_max 0.999
_diffrn_reflns_theta_full 53.594
_diffrn_reflns_theta_max 54.800
_diffrn_reflns_theta_min 3.717
_exptl_absorpt_coefficient_mu 1.826
_exptl_absorpt_correction_T_max 0.839
_exptl_absorpt_correction_T_min 0.610
_exptl_absorpt_correction_type multi-scan
_exptl_absorpt_process_details sadabs
_exptl_crystal_colour colourless
_exptl_crystal_density_diffrn 1.546
_exptl_crystal_description rod
_exptl_crystal_F_000 524
_exptl_crystal_size_max 0.530
_exptl_crystal_size_mid 0.150
_exptl_crystal_size_min 0.140
_refine_diff_density_max 0.256
_refine_diff_density_min -0.263
_refine_diff_density_rms 0.061
_refine_ls_extinction_coef 0.0044(8)
_refine_ls_extinction_expression Fc^*^=kFc[1+0.001xFc^2^\l^3^/sin(2\q)]^-1/4^
_refine_ls_extinction_method 'SHELXL-2016/6 (Sheldrick 2016)'
_refine_ls_goodness_of_fit_ref 1.055
_refine_ls_hydrogen_treatment constr
_refine_ls_matrix_type full
_refine_ls_number_parameters 156
_refine_ls_number_reflns 2072
_refine_ls_number_restraints 0
_refine_ls_restrained_S_all 1.055
_refine_ls_R_factor_all 0.0401
_refine_ls_R_factor_gt 0.0349
_refine_ls_shift/su_max 0.001
_refine_ls_shift/su_mean 0.000
_refine_ls_structure_factor_coef Fsqd
_refine_ls_weighting_details 'w=1/[\s^2^(Fo^2^)+(0.0427P)^2^+0.5015P] where P=(Fo^2^+2Fc^2^)/3'
_refine_ls_weighting_scheme calc
_refine_ls_wR_factor_gt 0.0863
_refine_ls_wR_factor_ref 0.0903
_reflns_Friedel_coverage 0.000
_reflns_number_gt 1834
_reflns_number_total 2072
_reflns_threshold_expression 'I > 2\s(I)'
_cod_data_source_file d2sc05741g8.cif
_cod_data_source_block ga_210702a_a
_cod_depositor_comments 'Adding full bibliography for 1568224--1568235.cif.'
_cod_original_sg_symbol_H-M 'P 21/n'
_cod_database_code 1568231
_shelx_shelxl_version_number 2016/6
_shelx_space_group_comment
; 
The symmetry employed for this shelxl refinement is uniquely defined 
by the following loop, which should always be used as a source of 
symmetry information in preference to the above space-group names. 
They are only intended as comments. 
;
_shelx_estimated_absorpt_t_min 0.444
_shelx_estimated_absorpt_t_max 0.784

loop_
_space_group_symop_operation_xyz
'x, y, z'
'-x+1/2, y+1/2, -z+1/2'
'-x, -y, -z'
'x-1/2, -y-1/2, z-1/2'

loop_
_atom_site_label
_atom_site_type_symbol
_atom_site_fract_x
_atom_site_fract_y
_atom_site_fract_z
_atom_site_U_iso_or_equiv
_atom_site_adp_type
_atom_site_occupancy
_atom_site_site_symmetry_order
_atom_site_calc_flag
_atom_site_refinement_flags_posn
_atom_site_refinement_flags_adp
_atom_site_refinement_flags_occupancy
_atom_site_disorder_assembly
_atom_site_disorder_group
S1 S -0.21325(9) 0.59118(2) 0.70084(4) 0.02884(17) Uani 1 1 d . . . . .
F1 F 0.2582(2) 0.49579(5) 0.72960(9) 0.0338(3) Uani 1 1 d . . . . .
F2 F 0.4296(2) 0.41749(5) 0.56284(10) 0.0340(3) Uani 1 1 d . . . . .
O1 O 0.6137(3) 0.84486(6) 0.60942(11) 0.0302(3) Uani 1 1 d . . . . .
O2 O 0.5386(3) 0.86454(6) 0.80149(11) 0.0361(3) Uani 1 1 d . . . . .
C1 C -0.0912(4) 0.54157(8) 0.58865(15) 0.0237(4) Uani 1 1 d . . . . .
C2 C 0.1279(4) 0.49855(8) 0.61634(15) 0.0247(4) Uani 1 1 d . . . . .
C3 C 0.2170(4) 0.45796(8) 0.53020(16) 0.0248(4) Uani 1 1 d . . . . .
C4 C -0.0037(4) 0.66144(8) 0.69358(15) 0.0231(4) Uani 1 1 d . . . . .
C5 C 0.1438(4) 0.67663(8) 0.59691(15) 0.0271(4) Uani 1 1 d . . . . .
H5 H 0.134002 0.649129 0.527996 0.033 Uiso 1 1 calc R U . . .
C6 C 0.3058(4) 0.73224(8) 0.60148(15) 0.0272(4) Uani 1 1 d . . . . .
H6 H 0.407635 0.742548 0.535433 0.033 Uiso 1 1 calc R U . . .
C7 C 0.3208(3) 0.77295(8) 0.70111(15) 0.0233(4) Uani 1 1 d . . . . .
C8 C 0.1680(4) 0.75800(9) 0.79631(16) 0.0318(4) Uani 1 1 d . . . . .
H8 H 0.173816 0.786123 0.864223 0.038 Uiso 1 1 calc R U . . .
C9 C 0.0073(4) 0.70250(9) 0.79313(17) 0.0323(4) Uani 1 1 d . . . . .
H9 H -0.095556 0.692424 0.858970 0.039 Uiso 1 1 calc R U . . .
C10 C 0.5002(4) 0.83183(8) 0.71128(15) 0.0255(4) Uani 1 1 d . . . . .
C11 C 0.7989(4) 0.90082(9) 0.61571(18) 0.0341(4) Uani 1 1 d . . . . .
H11A H 0.947061 0.896330 0.684684 0.041 Uiso 1 1 calc R U . . .
H11B H 0.691772 0.940771 0.627358 0.041 Uiso 1 1 calc R U . . .
C12 C 0.9263(5) 0.90400(10) 0.4988(2) 0.0435(5) Uani 1 1 d . . . . .
H12A H 1.013783 0.862424 0.483795 0.065 Uiso 1 1 calc R U . . .
H12B H 1.068194 0.938180 0.503677 0.065 Uiso 1 1 calc R U . . .
H12C H 0.780179 0.913488 0.432273 0.065 Uiso 1 1 calc R U . . .

loop_
_atom_site_aniso_label
_atom_site_aniso_U_11
_atom_site_aniso_U_22
_atom_site_aniso_U_33
_atom_site_aniso_U_23
_atom_site_aniso_U_13
_atom_site_aniso_U_12
S1 0.0376(3) 0.0214(2) 0.0294(3) -0.00257(16) 0.01195(19) -0.00503(17)
F1 0.0420(6) 0.0339(6) 0.0233(5) 0.0006(4) -0.0056(5) 0.0008(5)
F2 0.0370(6) 0.0301(6) 0.0344(6) 0.0053(4) 0.0019(5) 0.0108(4)
O1 0.0408(7) 0.0257(6) 0.0247(6) -0.0014(5) 0.0060(5) -0.0109(5)
O2 0.0502(8) 0.0297(7) 0.0296(7) -0.0105(6) 0.0091(6) -0.0091(6)
C1 0.0307(9) 0.0152(8) 0.0256(9) 0.0005(6) 0.0048(7) -0.0048(6)
C2 0.0306(9) 0.0200(8) 0.0222(9) 0.0027(7) -0.0022(7) -0.0052(7)
C3 0.0273(9) 0.0180(8) 0.0287(9) 0.0054(7) 0.0017(7) -0.0004(6)
C4 0.0292(9) 0.0168(8) 0.0235(9) 0.0015(6) 0.0037(7) 0.0021(6)
C5 0.0403(10) 0.0207(8) 0.0211(9) -0.0037(7) 0.0068(7) -0.0016(7)
C6 0.0395(10) 0.0224(9) 0.0211(9) 0.0002(7) 0.0101(7) -0.0010(7)
C7 0.0297(9) 0.0181(8) 0.0221(8) 0.0002(6) 0.0027(7) 0.0014(7)
C8 0.0461(11) 0.0280(9) 0.0231(9) -0.0082(7) 0.0114(8) -0.0048(8)
C9 0.0438(11) 0.0293(10) 0.0264(9) -0.0052(7) 0.0155(8) -0.0071(8)
C10 0.0308(9) 0.0215(9) 0.0241(9) -0.0008(7) 0.0030(7) 0.0011(7)
C11 0.0412(11) 0.0246(9) 0.0366(11) -0.0021(8) 0.0045(9) -0.0117(8)
C12 0.0505(13) 0.0394(12) 0.0419(12) 0.0048(9) 0.0105(10) -0.0144(10)

loop_
_atom_type_symbol
_atom_type_description
_atom_type_scat_dispersion_real
_atom_type_scat_dispersion_imag
_atom_type_scat_source
C C 0.0137 0.0067 'International Tables Vol C Tables 4.2.6.8 and 6.1.1.4'
H H 0.0000 0.0000 'International Tables Vol C Tables 4.2.6.8 and 6.1.1.4'
F F 0.0583 0.0400 'International Tables Vol C Tables 4.2.6.8 and 6.1.1.4'
O O 0.0389 0.0241 'International Tables Vol C Tables 4.2.6.8 and 6.1.1.4'
S S 0.2925 0.4295 'International Tables Vol C Tables 4.2.6.8 and 6.1.1.4'

loop_
_geom_angle_atom_site_label_1
_geom_angle_atom_site_label_2
_geom_angle_atom_site_label_3
_geom_angle
_geom_angle_site_symmetry_1
_geom_angle_site_symmetry_3
_geom_angle_publ_flag
C1 S1 C4 102.07(8) . . ?
C10 O1 C11 115.13(13) . . ?
C2 C1 C3 117.03(16) . 3_566 ?
C2 C1 S1 121.43(13) . . ?
C3 C1 S1 121.50(13) 3_566 . ?
F1 C2 C3 118.40(15) . . ?
F1 C2 C1 119.90(15) . . ?
C3 C2 C1 121.69(16) . . ?
F2 C3 C2 118.75(15) . . ?
F2 C3 C1 119.98(15) . 3_566 ?
C2 C3 C1 121.27(16) . 3_566 ?
C5 C4 C9 119.94(16) . . ?
C5 C4 S1 124.22(13) . . ?
C9 C4 S1 115.83(13) . . ?
C4 C5 C6 119.55(15) . . ?
C4 C5 H5 120.2 . . ?
C6 C5 H5 120.2 . . ?
C7 C6 C5 120.84(16) . . ?
C7 C6 H6 119.6 . . ?
C5 C6 H6 119.6 . . ?
C6 C7 C8 119.15(16) . . ?
C6 C7 C10 122.41(15) . . ?
C8 C7 C10 118.43(15) . . ?
C9 C8 C7 120.52(16) . . ?
C9 C8 H8 119.7 . . ?
C7 C8 H8 119.7 . . ?
C8 C9 C4 119.98(16) . . ?
C8 C9 H9 120.0 . . ?
C4 C9 H9 120.0 . . ?
O2 C10 O1 123.37(16) . . ?
O2 C10 C7 123.77(16) . . ?
O1 C10 C7 112.86(14) . . ?
O1 C11 C12 107.48(15) . . ?
O1 C11 H11A 110.2 . . ?
C12 C11 H11A 110.2 . . ?
O1 C11 H11B 110.2 . . ?
C12 C11 H11B 110.2 . . ?
H11A C11 H11B 108.5 . . ?
C11 C12 H12A 109.5 . . ?
C11 C12 H12B 109.5 . . ?
H12A C12 H12B 109.5 . . ?
C11 C12 H12C 109.5 . . ?
H12A C12 H12C 109.5 . . ?
H12B C12 H12C 109.5 . . ?

loop_
_geom_bond_atom_site_label_1
_geom_bond_atom_site_label_2
_geom_bond_distance
_geom_bond_site_symmetry_2
_geom_bond_publ_flag
S1 C1 1.7637(17) . ?
S1 C4 1.7758(17) . ?
F1 C2 1.341(2) . ?
F2 C3 1.3393(19) . ?
O1 C10 1.336(2) . ?
O1 C11 1.458(2) . ?
O2 C10 1.205(2) . ?
C1 C2 1.387(2) . ?
C1 C3 1.388(2) 3_566 ?
C2 C3 1.376(2) . ?
C4 C5 1.386(2) . ?
C4 C9 1.390(2) . ?
C5 C6 1.387(2) . ?
C5 H5 0.9500 . ?
C6 C7 1.385(2) . ?
C6 H6 0.9500 . ?
C7 C8 1.387(2) . ?
C7 C10 1.490(2) . ?
C8 C9 1.382(3) . ?
C8 H8 0.9500 . ?
C9 H9 0.9500 . ?
C11 C12 1.497(3) . ?
C11 H11A 0.9900 . ?
C11 H11B 0.9900 . ?
C12 H12A 0.9800 . ?
C12 H12B 0.9800 . ?
C12 H12C 0.9800 . ?

loop_
_geom_torsion_atom_site_label_1
_geom_torsion_atom_site_label_2
_geom_torsion_atom_site_label_3
_geom_torsion_atom_site_label_4
_geom_torsion
_geom_torsion_site_symmetry_1
_geom_torsion_site_symmetry_2
_geom_torsion_site_symmetry_3
_geom_torsion_site_symmetry_4
_geom_torsion_publ_flag
C4 S1 C1 C2 90.39(15) . . . . ?
C4 S1 C1 C3 -92.15(15) . . . 3_566 ?
C3 C1 C2 F1 179.97(14) 3_566 . . . ?
S1 C1 C2 F1 -2.5(2) . . . . ?
C3 C1 C2 C3 -0.1(3) 3_566 . . . ?
S1 C1 C2 C3 177.46(13) . . . . ?
F1 C2 C3 F2 0.0(2) . . . . ?
C1 C2 C3 F2 -179.94(14) . . . . ?
F1 C2 C3 C1 -179.97(14) . . . 3_566 ?
C1 C2 C3 C1 0.1(3) . . . 3_566 ?
C1 S1 C4 C5 17.50(17) . . . . ?
C1 S1 C4 C9 -162.50(14) . . . . ?
C9 C4 C5 C6 1.2(3) . . . . ?
S1 C4 C5 C6 -178.78(14) . . . . ?
C4 C5 C6 C7 -0.3(3) . . . . ?
C5 C6 C7 C8 -1.0(3) . . . . ?
C5 C6 C7 C10 177.79(16) . . . . ?
C6 C7 C8 C9 1.4(3) . . . . ?
C10 C7 C8 C9 -177.42(17) . . . . ?
C7 C8 C9 C4 -0.5(3) . . . . ?
C5 C4 C9 C8 -0.8(3) . . . . ?
S1 C4 C9 C8 179.19(15) . . . . ?
C11 O1 C10 O2 2.2(3) . . . . ?
C11 O1 C10 C7 -178.03(14) . . . . ?
C6 C7 C10 O2 -172.46(18) . . . . ?
C8 C7 C10 O2 6.3(3) . . . . ?
C6 C7 C10 O1 7.8(2) . . . . ?
C8 C7 C10 O1 -173.45(16) . . . . ?
C10 O1 C11 C12 174.66(16) . . . . ?
